data_7235783
loop_
_publ_author_name
'Rekken, B. D.'
'Carre-Burritt, A. E.'
'Scott, B. L.'
'Davis, B. L.'

_publ_section_title
;
 N-substituted amine-borane ionic liquids as fluid phase, hydrogen storage
 materials
;
_journal_issue 39
_journal_name_full 'J. Mater. Chem. A'
_journal_page_first 16507
_journal_paper_doi 10.1039/C4TA03853C
_journal_volume 2
_journal_year 2014
_chemical_formula_sum 'C7 H15 Cl2 N3'
_chemical_formula_weight 212.12
_space_group_IT_number 14
_space_group_name_Hall '-P 2ybc'
_space_group_name_H-M_alt 'P 1 21/c 1'
_symmetry_cell_setting monoclinic
_symmetry_space_group_name_H-M 'P 1 21/c 1'
_atom_sites_solution_hydrogens geom
_atom_sites_solution_primary direct
_atom_sites_solution_secondary difmap
_audit_creation_method SHELXL-97
_cell_angle_alpha 90.00
_cell_angle_beta 112.7620(10)
_cell_angle_gamma 90.00
_cell_formula_units_Z 4
_cell_length_a 10.2973(11)
_cell_length_b 13.2211(14)
_cell_length_c 8.8908(9)
_cell_measurement_temperature 140(1)
_cell_volume 1116.1(2)
_computing_cell_refinement 'SAINT+, v. 7.66a (Bruker AXS, 2009)'
_computing_data_collection 'APEX II, v. 7.0 (Bruker AXS, 2009)'
_computing_data_reduction 'SAINT+, v. 7.66a (Bruker AXS, 2009)'
_computing_molecular_graphics 'SHELXTL, v. 6.14, (Bruker AXS, 2000)'
_computing_publication_material 'SHELXTL, v. 6.14, (Bruker AXS, 2000)'
_computing_structure_refinement 'SHELXL-97 (Sheldrick, 1997)'
_computing_structure_solution 'SHELXS-97 (Sheldrick, 1990)'
_diffrn_ambient_temperature 140(1)
_diffrn_measured_fraction_theta_full 1.000
_diffrn_measured_fraction_theta_max 0.950
_diffrn_measurement_device_type 'Bruker D8 with APEXII CCD'
_diffrn_measurement_method '\w scans'
_diffrn_radiation_monochromator graphite
_diffrn_radiation_source 'fine-focus sealed tube'
_diffrn_radiation_type MoK\a
_diffrn_radiation_wavelength 0.71073
_diffrn_reflns_av_R_equivalents 0.0298
_diffrn_reflns_av_sigmaI/netI 0.0250
_diffrn_reflns_limit_h_max 13
_diffrn_reflns_limit_h_min -13
_diffrn_reflns_limit_k_max 17
_diffrn_reflns_limit_k_min -17
_diffrn_reflns_limit_l_max 11
_diffrn_reflns_limit_l_min -11
_diffrn_reflns_number 12717
_diffrn_reflns_theta_full 25.00
_diffrn_reflns_theta_max 28.60
_diffrn_reflns_theta_min 2.14
_diffrn_standards_decay_% 0
_diffrn_standards_interval_count 0
_diffrn_standards_interval_time 0
_diffrn_standards_number 0
_exptl_absorpt_coefficient_mu 0.539
_exptl_absorpt_correction_T_max 0.9480
_exptl_absorpt_correction_T_min 0.8815
_exptl_absorpt_correction_type multi-scan
_exptl_absorpt_process_details 'SADABS v. 2.03 (Sheldrick, 2008)'
_exptl_crystal_colour colorless
_exptl_crystal_density_diffrn 1.262
_exptl_crystal_density_method 'not measured'
_exptl_crystal_description block
_exptl_crystal_F_000 448
_exptl_crystal_size_max 0.24
_exptl_crystal_size_mid 0.10
_exptl_crystal_size_min 0.10
_refine_diff_density_max 0.338
_refine_diff_density_min -0.181
_refine_diff_density_rms 0.051
_refine_ls_extinction_method none
_refine_ls_goodness_of_fit_ref 1.068
_refine_ls_hydrogen_treatment constr
_refine_ls_matrix_type full
_refine_ls_number_parameters 111
_refine_ls_number_reflns 2707
_refine_ls_number_restraints 0
_refine_ls_restrained_S_all 1.068
_refine_ls_R_factor_all 0.0356
_refine_ls_R_factor_gt 0.0283
_refine_ls_shift/su_max 0.001
_refine_ls_shift/su_mean 0.000
_refine_ls_structure_factor_coef Fsqd
_refine_ls_weighting_details 'calc w=1/[\s^2^(Fo^2^)+(0.0266P)^2^+0.4129P] where P=(Fo^2^+2Fc^2^)/3'
_refine_ls_weighting_scheme calc
_refine_ls_wR_factor_gt 0.0653
_refine_ls_wR_factor_ref 0.0682
_reflns_number_gt 2321
_reflns_number_total 2707
_reflns_threshold_expression >2sigma(I)
_cod_data_source_file c4ta03853c2.cif
_cod_data_source_block eimetnh3_2cl
_cod_original_sg_symbol_H-M 'P 21/c'
_cod_database_code 7235783

loop_
_symmetry_equiv_pos_as_xyz
'x, y, z'
'-x, y+1/2, -z+1/2'
'-x, -y, -z'
'x, -y-1/2, z-1/2'

loop_
_atom_site_label
_atom_site_type_symbol
_atom_site_fract_x
_atom_site_fract_y
_atom_site_fract_z
_atom_site_U_iso_or_equiv
_atom_site_adp_type
_atom_site_occupancy
_atom_site_symmetry_multiplicity
_atom_site_calc_flag
_atom_site_refinement_flags
Cl1 Cl 0.16806(3) 0.13082(2) 0.92560(4) 0.01769(9) Uani 1 1 d .
Cl2 Cl 0.25448(3) 0.64394(2) 0.06718(4) 0.01880(9) Uani 1 1 d .
N1 N 0.37359(12) 0.13409(8) 0.62383(14) 0.0154(2) Uani 1 1 d .
N2 N 0.18592(11) 0.09873(8) 0.41379(13) 0.0147(2) Uani 1 1 d .
N3 N -0.08122(12) 0.22754(9) 0.23791(14) 0.0185(2) Uani 1 1 d .
H3A H -0.1308 0.2113 0.2972 0.028 Uiso 1 1 calc R
H3B H -0.1339 0.2653 0.1534 0.028 Uiso 1 1 calc R
H3C H -0.0050 0.2622 0.2992 0.028 Uiso 1 1 calc R
C1 C 0.57293(17) 0.06979(14) 0.8616(2) 0.0360(4) Uani 1 1 d .
H1A H 0.5245 0.0061 0.8431 0.054 Uiso 1 1 calc R
H1B H 0.6233 0.0798 0.9766 0.054 Uiso 1 1 calc R
H1C H 0.6381 0.0700 0.8082 0.054 Uiso 1 1 calc R
C2 C 0.46722(15) 0.15417(11) 0.79359(17) 0.0216(3) Uani 1 1 d .
H2A H 0.4115 0.1612 0.8595 0.026 Uiso 1 1 calc R
H2B H 0.5168 0.2173 0.7992 0.026 Uiso 1 1 calc R
C3 C 0.23721(14) 0.11371(10) 0.57375(16) 0.0153(3) Uani 1 1 d .
H3 H 0.1860 0.1105 0.6398 0.018 Uiso 1 1 calc R
C4 C 0.41128(15) 0.13079(10) 0.49114(17) 0.0192(3) Uani 1 1 d .
H4 H 0.5009 0.1414 0.4921 0.023 Uiso 1 1 calc R
C5 C 0.29355(15) 0.10920(10) 0.35928(17) 0.0194(3) Uani 1 1 d .
H5 H 0.2865 0.1027 0.2523 0.023 Uiso 1 1 calc R
C6 C 0.04326(14) 0.06335(10) 0.31577(16) 0.0192(3) Uani 1 1 d .
H6A H -0.0082 0.0553 0.3862 0.023 Uiso 1 1 calc R
H6B H 0.0492 -0.0026 0.2709 0.023 Uiso 1 1 calc R
C7 C -0.03793(14) 0.13384(11) 0.17775(16) 0.0195(3) Uani 1 1 d .
H7A H 0.0201 0.1516 0.1180 0.023 Uiso 1 1 calc R
H7B H -0.1211 0.0993 0.1032 0.023 Uiso 1 1 calc R

loop_
_atom_site_aniso_label
_atom_site_aniso_U_11
_atom_site_aniso_U_22
_atom_site_aniso_U_33
_atom_site_aniso_U_23
_atom_site_aniso_U_13
_atom_site_aniso_U_12
Cl1 0.01912(17) 0.01953(17) 0.01529(16) -0.00002(12) 0.00762(13) 0.00106(12)
Cl2 0.01732(17) 0.01863(17) 0.02217(17) 0.00129(12) 0.00954(13) 0.00129(12)
N1 0.0141(5) 0.0143(5) 0.0174(6) -0.0011(4) 0.0058(4) 0.0004(4)
N2 0.0149(5) 0.0136(5) 0.0153(5) 0.0006(4) 0.0054(4) 0.0003(4)
N3 0.0164(6) 0.0204(6) 0.0193(6) 0.0025(5) 0.0076(5) -0.0012(5)
C1 0.0260(8) 0.0454(10) 0.0263(8) -0.0012(7) -0.0013(7) 0.0103(8)
C2 0.0160(7) 0.0260(8) 0.0200(7) -0.0073(6) 0.0040(5) -0.0013(6)
C3 0.0164(6) 0.0136(6) 0.0175(6) 0.0006(5) 0.0083(5) 0.0005(5)
C4 0.0179(7) 0.0194(7) 0.0244(7) 0.0045(5) 0.0127(6) 0.0024(5)
C5 0.0219(7) 0.0213(7) 0.0186(7) 0.0031(5) 0.0118(6) 0.0033(6)
C6 0.0165(7) 0.0172(7) 0.0205(7) -0.0012(5) 0.0035(5) -0.0029(5)
C7 0.0174(7) 0.0240(7) 0.0157(6) -0.0015(5) 0.0046(5) 0.0000(5)

loop_
_atom_type_symbol
_atom_type_description
_atom_type_scat_dispersion_real
_atom_type_scat_dispersion_imag
_atom_type_scat_source
C C 0.0033 0.0016 'International Tables Vol C Tables 4.2.6.8 and 6.1.1.4'
H H 0.0000 0.0000 'International Tables Vol C Tables 4.2.6.8 and 6.1.1.4'
N N 0.0061 0.0033 'International Tables Vol C Tables 4.2.6.8 and 6.1.1.4'
Cl Cl 0.1484 0.1585 'International Tables Vol C Tables 4.2.6.8 and 6.1.1.4'

loop_
_geom_angle_atom_site_label_1
_geom_angle_atom_site_label_2
_geom_angle_atom_site_label_3
_geom_angle
C3 N1 C4 108.58(11)
C3 N1 C2 124.83(11)
C4 N1 C2 126.57(11)
C3 N2 C5 108.75(11)
C3 N2 C6 125.25(11)
C5 N2 C6 125.51(11)
C7 N3 H3A 109.5
C7 N3 H3B 109.5
H3A N3 H3B 109.5
C7 N3 H3C 109.5
H3A N3 H3C 109.5
H3B N3 H3C 109.5
C2 C1 H1A 109.5
C2 C1 H1B 109.5
H1A C1 H1B 109.5
C2 C1 H1C 109.5
H1A C1 H1C 109.5
H1B C1 H1C 109.5
N1 C2 C1 111.27(12)
N1 C2 H2A 109.4
C1 C2 H2A 109.4
N1 C2 H2B 109.4
C1 C2 H2B 109.4
H2A C2 H2B 108.0
N1 C3 N2 108.72(11)
N1 C3 H3 125.6
N2 C3 H3 125.6
C5 C4 N1 107.10(12)
C5 C4 H4 126.4
N1 C4 H4 126.4
C4 C5 N2 106.85(12)
C4 C5 H5 126.6
N2 C5 H5 126.6
N2 C6 C7 113.51(11)
N2 C6 H6A 108.9
C7 C6 H6A 108.9
N2 C6 H6B 108.9
C7 C6 H6B 108.9
H6A C6 H6B 107.7
N3 C7 C6 111.79(11)
N3 C7 H7A 109.3
C6 C7 H7A 109.3
N3 C7 H7B 109.3
C6 C7 H7B 109.3
H7A C7 H7B 107.9

loop_
_geom_bond_atom_site_label_1
_geom_bond_atom_site_label_2
_geom_bond_distance
N1 C3 1.3264(17)
N1 C4 1.3779(17)
N1 C2 1.4670(17)
N2 C3 1.3264(16)
N2 C5 1.3777(17)
N2 C6 1.4648(16)
N3 C7 1.4845(17)
N3 H3A 0.8900
N3 H3B 0.8900
N3 H3C 0.8900
C1 C2 1.512(2)
C1 H1A 0.9600
C1 H1B 0.9600
C1 H1C 0.9600
C2 H2A 0.9700
C2 H2B 0.9700
C3 H3 0.9300
C4 C5 1.3512(19)
C4 H4 0.9300
C5 H5 0.9300
C6 C7 1.5098(18)
C6 H6A 0.9700
C6 H6B 0.9700
C7 H7A 0.9700
C7 H7B 0.9700

loop_
_geom_torsion_atom_site_label_1
_geom_torsion_atom_site_label_2
_geom_torsion_atom_site_label_3
_geom_torsion_atom_site_label_4
_geom_torsion
C3 N1 C2 C1 111.65(15)
C4 N1 C2 C1 -66.79(18)
C4 N1 C3 N2 -0.75(15)
C2 N1 C3 N2 -179.43(12)
C5 N2 C3 N1 0.41(15)
C6 N2 C3 N1 172.76(11)
C3 N1 C4 C5 0.80(15)
C2 N1 C4 C5 179.45(12)
N1 C4 C5 N2 -0.54(15)
C3 N2 C5 C4 0.09(15)
C6 N2 C5 C4 -172.23(12)
C3 N2 C6 C7 123.62(14)
C5 N2 C6 C7 -65.30(17)
N2 C6 C7 N3 -72.42(15)
